data_2018668
loop_
_publ_author_name
'Ilyin, Igor Yu.'
'Pushkarevsky, Nikolay A.'
'Kuratieva, Natalia V.'
'Naumov, Dmitry Yu.'
'Konchenko, Sergey N.'

_publ_section_title
;
 <i>X</i>-(Diiodoarsanyl)benzoic acid (<i>X</i> = 3 and 4)
;
_journal_coeditor_code SK3449
_journal_issue 11
_journal_name_full 'Acta Crystallographica Section C'
_journal_page_first m323
_journal_page_last m325
_journal_paper_doi 10.1107/S0108270112040000
_journal_volume 68
_journal_year 2012
_chemical_formula_iupac '[As (C7 H5 O2) I2]'
_chemical_formula_moiety 'C7 H5 As I2 O2'
_chemical_formula_sum 'C7 H5 As I2 O2'
_chemical_formula_weight 449.83
_chemical_name_systematic
;
4-(Diiodoarsanyl)benzoic acid
;
_space_group_IT_number 2
_symmetry_cell_setting triclinic
_symmetry_space_group_name_Hall '-P 1'
_symmetry_space_group_name_H-M 'P -1'
_atom_sites_solution_hydrogens geom
_atom_sites_solution_primary direct
_atom_sites_solution_secondary difmap
_audit_creation_method SHELXL97
_cell_angle_alpha 107.148(2)
_cell_angle_beta 91.569(2)
_cell_angle_gamma 96.376(2)
_cell_formula_units_Z 2
_cell_length_a 4.8992(2)
_cell_length_b 8.4434(5)
_cell_length_c 13.6616(9)
_cell_measurement_reflns_used 2330
_cell_measurement_temperature 296(2)
_cell_measurement_theta_max 28.19
_cell_measurement_theta_min 2.54
_cell_volume 535.59(5)
_computing_cell_refinement 'SAINT (Bruker, 2004)'
_computing_data_collection 'APEX2 (Bruker, 2004)'
_computing_data_reduction 'SAINT (Bruker, 2004)'
_computing_molecular_graphics 'DIAMOND (Bergerhoff <i>et al.</i>, 1996)'
_computing_publication_material 'SHELXTL (Sheldrick, 2008)'
_computing_structure_refinement 'SHELXTL (Sheldrick, 2008)'
_computing_structure_solution 'SHELXTL (Sheldrick, 2008)'
_diffrn_ambient_temperature 296(2)
_diffrn_detector_area_resol_mean 25
_diffrn_measured_fraction_theta_full 0.979
_diffrn_measured_fraction_theta_max 0.979
_diffrn_measurement_device_type 'Bruker Nonius X8 APEXII CCD area-detector'
_diffrn_measurement_method \f
_diffrn_radiation_monochromator graphite
_diffrn_radiation_type MoK\a
_diffrn_radiation_wavelength 0.71073
_diffrn_reflns_av_R_equivalents 0.0266
_diffrn_reflns_av_sigmaI/netI 0.0341
_diffrn_reflns_limit_h_max 6
_diffrn_reflns_limit_h_min -4
_diffrn_reflns_limit_k_max 10
_diffrn_reflns_limit_k_min -10
_diffrn_reflns_limit_l_max 17
_diffrn_reflns_limit_l_min -17
_diffrn_reflns_number 3909
_diffrn_reflns_theta_full 25.25
_diffrn_reflns_theta_max 26.37
_diffrn_reflns_theta_min 2.54
_diffrn_standards_decay_% 0
_diffrn_standards_number 0
_exptl_absorpt_coefficient_mu 8.898
_exptl_absorpt_correction_T_max 0.2973
_exptl_absorpt_correction_T_min 0.1467
_exptl_absorpt_correction_type multi-scan
_exptl_absorpt_process_details '(SADABS; Bruker, 2004)'
_exptl_crystal_colour orange
_exptl_crystal_density_diffrn 2.789
_exptl_crystal_density_method 'not measured'
_exptl_crystal_description prism
_exptl_crystal_F_000 404
_exptl_crystal_size_max 0.35
_exptl_crystal_size_mid 0.20
_exptl_crystal_size_min 0.18
_refine_diff_density_max 1.867
_refine_diff_density_min -1.673
_refine_ls_extinction_method none
_refine_ls_goodness_of_fit_ref 1.068
_refine_ls_hydrogen_treatment constr
_refine_ls_matrix_type full
_refine_ls_number_parameters 110
_refine_ls_number_reflns 2144
_refine_ls_number_restraints 0
_refine_ls_restrained_S_all 1.068
_refine_ls_R_factor_all 0.0439
_refine_ls_R_factor_gt 0.0377
_refine_ls_shift/su_max 0.000
_refine_ls_shift/su_mean 0.000
_refine_ls_structure_factor_coef Fsqd
_refine_ls_weighting_details 'calc w = 1/[\s^2^(Fo^2^)+(0.0622P)^2^+0.9538P] where P=(Fo^2^+2Fc^2^)/3'
_refine_ls_weighting_scheme calc
_refine_ls_wR_factor_gt 0.1046
_refine_ls_wR_factor_ref 0.1091
_reflns_number_gt 1859
_reflns_number_total 2144
_reflns_threshold_expression I>2\s(I)
_cod_data_source_file sk3449.cif
_cod_data_source_block I
_cod_database_code 2018668
_cod_database_fobs_code 2018668

loop_
_symmetry_equiv_pos_as_xyz
'x, y, z'
'-x, -y, -z'

loop_
_atom_site_type_symbol
_atom_site_label
_atom_site_fract_x
_atom_site_fract_y
_atom_site_fract_z
_atom_site_U_iso_or_equiv
_atom_site_adp_type
_atom_site_calc_flag
_atom_site_refinement_flags
_atom_site_occupancy
_atom_site_symmetry_multiplicity
I I1 1.02638(11) 0.14239(5) 0.22256(4) 0.06112(19) Uani d . 1 1
I I2 0.69106(11) 0.27248(7) -0.00248(3) 0.0675(2) Uani d . 1 1
As As1 1.02783(11) 0.39534(7) 0.15666(4) 0.03714(18) Uani d . 1 1
O O1 0.1103(9) 0.7967(6) 0.4937(3) 0.0499(10) Uani d . 1 1
H H1 -0.0001 0.8608 0.5195 0.060 Uiso calc R 1 1
O O2 0.2277(9) 0.9884(5) 0.4150(3) 0.0467(10) Uani d . 1 1
C C1 0.2460(11) 0.8530(7) 0.4280(4) 0.0351(11) Uani d . 1 1
C C2 0.4299(10) 0.7365(6) 0.3660(4) 0.0324(11) Uani d . 1 1
C C3 0.4613(12) 0.5840(7) 0.3834(4) 0.0400(12) Uani d . 1 1
H H3 0.3686 0.5533 0.4347 0.048 Uiso calc R 1 1
C C4 0.6327(12) 0.4782(7) 0.3231(4) 0.0404(12) Uani d . 1 1
H H4 0.6549 0.3770 0.3346 0.048 Uiso calc R 1 1
C C5 0.7686(10) 0.5235(6) 0.2469(4) 0.0313(10) Uani d . 1 1
C C6 0.7396(11) 0.6757(7) 0.2302(4) 0.0389(12) Uani d . 1 1
H H6 0.8350 0.7064 0.1794 0.047 Uiso calc R 1 1
C C7 0.5689(11) 0.7821(7) 0.2891(4) 0.0365(11) Uani d . 1 1
H H7 0.5477 0.8831 0.2771 0.044 Uiso calc R 1 1

loop_
_atom_site_aniso_label
_atom_site_aniso_U_11
_atom_site_aniso_U_22
_atom_site_aniso_U_33
_atom_site_aniso_U_12
_atom_site_aniso_U_13
_atom_site_aniso_U_23
I1 0.0802(4) 0.0431(3) 0.0748(3) 0.0304(2) 0.0300(3) 0.0296(2)
I2 0.0762(4) 0.0785(4) 0.0383(3) 0.0263(3) 0.0056(2) -0.0031(2)
As1 0.0409(3) 0.0342(3) 0.0402(3) 0.0158(2) 0.0168(2) 0.0120(2)
O1 0.059(3) 0.048(2) 0.049(2) 0.025(2) 0.024(2) 0.016(2)
O2 0.056(2) 0.041(2) 0.046(2) 0.0245(19) 0.0165(19) 0.0098(18)
C1 0.037(3) 0.040(3) 0.026(2) 0.012(2) 0.004(2) 0.004(2)
C2 0.032(2) 0.034(3) 0.030(2) 0.012(2) 0.002(2) 0.004(2)
C3 0.050(3) 0.041(3) 0.035(3) 0.020(2) 0.018(2) 0.015(2)
C4 0.055(3) 0.037(3) 0.038(3) 0.020(2) 0.016(2) 0.017(2)
C5 0.030(2) 0.032(2) 0.031(2) 0.0114(19) 0.0079(19) 0.003(2)
C6 0.041(3) 0.038(3) 0.039(3) 0.012(2) 0.012(2) 0.012(2)
C7 0.041(3) 0.031(3) 0.041(3) 0.010(2) 0.010(2) 0.013(2)

loop_
_atom_type_symbol
_atom_type_description
_atom_type_scat_dispersion_real
_atom_type_scat_dispersion_imag
_atom_type_scat_source
C C 0.0033 0.0016 'International Tables Vol C Tables 4.2.6.8 and 6.1.1.4'
H H 0.0000 0.0000 'International Tables Vol C Tables 4.2.6.8 and 6.1.1.4'
As As 0.0499 2.0058 'International Tables Vol C Tables 4.2.6.8 and 6.1.1.4'
I I -0.4742 1.8119 'International Tables Vol C Tables 4.2.6.8 and 6.1.1.4'
O O 0.0106 0.0060 'International Tables Vol C Tables 4.2.6.8 and 6.1.1.4'

loop_
_geom_angle_atom_site_label_1
_geom_angle_atom_site_label_2
_geom_angle_atom_site_label_3
_geom_angle
C5 As1 I1 101.11(16)
C5 As1 I2 96.83(15)
I1 As1 I2 100.32(3)
C1 O1 H1 109.5
O2 C1 O1 124.2(5)
O2 C1 C2 121.1(5)
O1 C1 C2 114.7(5)
C7 C2 C3 120.0(5)
C7 C2 C1 118.5(5)
C3 C2 C1 121.5(5)
C4 C3 C2 119.7(5)
C4 C3 H3 120.2
C2 C3 H3 120.2
C5 C4 C3 120.1(5)
C5 C4 H4 120.0
C3 C4 H4 120.0
C4 C5 C6 120.3(5)
C4 C5 As1 126.3(4)
C6 C5 As1 113.4(4)
C7 C6 C5 120.4(5)
C7 C6 H6 119.8
C5 C6 H6 119.8
C6 C7 C2 119.5(5)
C6 C7 H7 120.2
C2 C7 H7 120.2

loop_
_geom_bond_atom_site_label_1
_geom_bond_atom_site_label_2
_geom_bond_distance
I1 As1 2.5501(7)
I2 As1 2.5726(8)
As1 C5 1.977(5)
O1 C1 1.300(7)
O1 H1 0.8200
O2 C1 1.220(7)
C1 C2 1.498(7)
C2 C7 1.392(8)
C2 C3 1.400(8)
C3 C4 1.397(7)
C3 H3 0.9300
C4 C5 1.375(7)
C4 H4 0.9300
C5 C6 1.391(8)
C6 C7 1.389(7)
C6 H6 0.9300
C7 H7 0.9300

loop_
_geom_torsion_atom_site_label_1
_geom_torsion_atom_site_label_2
_geom_torsion_atom_site_label_3
_geom_torsion_atom_site_label_4
_geom_torsion
O2 C1 C2 C7 -3.4(8)
O1 C1 C2 C7 175.8(5)
O2 C1 C2 C3 177.2(5)
O1 C1 C2 C3 -3.6(7)
C7 C2 C3 C4 0.0(8)
C1 C2 C3 C4 179.3(5)
C2 C3 C4 C5 -0.3(9)
C3 C4 C5 C6 0.9(9)
C3 C4 C5 As1 178.0(4)
I1 As1 C5 C4 0.0(5)
I2 As1 C5 C4 101.9(5)
I1 As1 C5 C6 177.2(4)
I2 As1 C5 C6 -80.8(4)
C4 C5 C6 C7 -1.2(8)
As1 C5 C6 C7 -178.7(4)
C5 C6 C7 C2 0.9(8)
C3 C2 C7 C6 -0.3(8)
C1 C2 C7 C6 -179.7(5)

loop_
_cod_related_entry_id
_cod_related_entry_database
_cod_related_entry_code
1 ChemSpider 207520
